data_7039570
loop_
_publ_author_name
'Bedford, Robin B.'
'Brenner, Peter B.'
'Elorriaga, David'
'Harvey, Jeremy N.'
'Nunn, Joshua'

_publ_section_title
;
 The influence of the ligand chelate effect on iron-amine-catalysed Kumada
 cross-coupling.
;
_journal_issue 40
_journal_name_full 'Dalton transactions (Cambridge, England : 2003)'
_journal_page_first 15811
_journal_page_last 15817
_journal_paper_doi 10.1039/c6dt01823h
_journal_volume 45
_journal_year 2016
_chemical_formula_moiety 'C21 H21 Fe, 1.5(C7 H8), C18 H48 Cl5 Mg3 N6'
_chemical_formula_sum 'C49.5 H81 Cl5 Fe Mg3 N6'
_chemical_formula_weight 1066.23
_chemical_name_systematic 'C21 H21 Fe, 1.5(C7 H8), C18 H48 Cl5 Mg3 N6'
_space_group_crystal_system monoclinic
_space_group_IT_number 14
_space_group_name_Hall '-P 2yn'
_space_group_name_H-M_alt 'P 1 21/n 1'
_symmetry_space_group_name_Hall '-P 2yn'
_symmetry_space_group_name_H-M 'P 1 21/n 1'
_atom_sites_solution_hydrogens geom
_audit_creation_date 2016-05-05
_audit_creation_method
;
Olex2 1.2
(compiled 2016.02.19 svn.r3266 for OlexSys, GUI svn.r5155)
;
_audit_update_record
;
2016-05-05 deposited with the CCDC.
2016-06-16 downloaded from the CCDC.
;
_cell_angle_alpha 90
_cell_angle_beta 101.622(4)
_cell_angle_gamma 90
_cell_formula_units_Z 4
_cell_length_a 15.0139(19)
_cell_length_b 18.539(2)
_cell_length_c 21.231(3)
_cell_measurement_reflns_used 9941
_cell_measurement_temperature 100
_cell_measurement_theta_max 66.60
_cell_measurement_theta_min 26.59
_cell_volume 5788.3(13)
_computing_molecular_graphics 'Olex2 (Dolomanov et al., 2009)'
_computing_publication_material 'Olex2 (Dolomanov et al., 2009)'
_computing_structure_refinement 'ShelXL (Sheldrick, 2015)'
_diffrn_ambient_temperature 100.0
_diffrn_detector 'Bruker Pt135 CCD area detector'
_diffrn_detector_type 'CCD area detector'
_diffrn_measured_fraction_theta_full 0.759
_diffrn_measured_fraction_theta_max 0.773
_diffrn_measurement_device 'Bruker Mircostar Rotating anode'
_diffrn_measurement_device_type 'Rotating anode'
_diffrn_measurement_method '\f and \w scans'
_diffrn_radiation_monochromator graphite
_diffrn_radiation_type CuK\a
_diffrn_radiation_wavelength 1.54178
_diffrn_reflns_av_R_equivalents 0.0348
_diffrn_reflns_av_unetI/netI 0.0428
_diffrn_reflns_Laue_measured_fraction_full 0.759
_diffrn_reflns_Laue_measured_fraction_max 0.773
_diffrn_reflns_limit_h_max 17
_diffrn_reflns_limit_h_min -13
_diffrn_reflns_limit_k_max 21
_diffrn_reflns_limit_k_min -22
_diffrn_reflns_limit_l_max 21
_diffrn_reflns_limit_l_min -25
_diffrn_reflns_number 20844
_diffrn_reflns_point_group_measured_fraction_full 0.759
_diffrn_reflns_point_group_measured_fraction_max 0.773
_diffrn_reflns_theta_full 67.679
_diffrn_reflns_theta_max 66.788
_diffrn_reflns_theta_min 26.495
_diffrn_source 'micro-focus rotating anode'
_diffrn_standards_number 0
_exptl_absorpt_coefficient_mu 4.808
_exptl_absorpt_correction_T_max 0.7528
_exptl_absorpt_correction_T_min 0.2876
_exptl_absorpt_correction_type multi-scan
_exptl_absorpt_process_details 'SADABS-2012/1 (Bruker,2012) was used for absorption correction.'
_exptl_crystal_colour red
_exptl_crystal_colour_primary red
_exptl_crystal_density_diffrn 1.224
_exptl_crystal_description block
_exptl_crystal_F_000 2268
_exptl_crystal_size_max 0.4
_exptl_crystal_size_mid 0.3
_exptl_crystal_size_min 0.25
_refine_diff_density_max 0.896
_refine_diff_density_min -0.425
_refine_diff_density_rms 0.058
_refine_ls_extinction_method none
_refine_ls_goodness_of_fit_ref 1.031
_refine_ls_hydrogen_treatment constr
_refine_ls_matrix_type full
_refine_ls_number_parameters 627
_refine_ls_number_reflns 7944
_refine_ls_number_restraints 408
_refine_ls_restrained_S_all 1.040
_refine_ls_R_factor_all 0.0608
_refine_ls_R_factor_gt 0.0533
_refine_ls_shift/su_max 0.001
_refine_ls_shift/su_mean 0.000
_refine_ls_structure_factor_coef Fsqd
_refine_ls_weighting_details 'w=1/[\s^2^(Fo^2^)+(0.0864P)^2^+5.1262P] where P=(Fo^2^+2Fc^2^)/3'
_refine_ls_weighting_scheme calc
_refine_ls_wR_factor_gt 0.1415
_refine_ls_wR_factor_ref 0.1485
_reflns_Friedel_coverage 0.000
_reflns_number_gt 6932
_reflns_number_total 7944
_reflns_threshold_expression 'I > 2\s(I)'
_cod_data_source_file c6dt01823h2.cif
_cod_data_source_block 12
_cod_depositor_comments 'Adding full bibliography for 7039568--7039570.cif.'
_cod_original_cell_volume 5788.3(12)
_cod_original_formula_sum 'C49.50 H81 Cl5 Fe Mg3 N6'
_cod_database_code 7039570
_shelxl_version_number 2013-4
_shelx_space_group_comment
;
The symmetry employed for this shelxl refinement is uniquely defined
by the following loop, which should always be used as a source of
symmetry information in preference to the above space-group names.
They are only intended as comments.
;
_olex2_refinement_description
;
1. Fixed Uiso
 At 1.2 times of:
  All C(H) groups, All C(H,H) groups
 At 1.5 times of:
  All C(H,H,H) groups
2. Uiso/Uaniso restraints and constraints
All non-hydrogen atoms restrained to be isotropic: with sigma of 0.01 and sigma
for terminal atoms of 0.02
3. Others
 Fixed Sof: C53(0.5) H53A(0.5) H53B(0.5) H53C(0.5) C47(0.5) C48(0.5) H48(0.5)
 C49(0.5) H49(0.5) C50(0.5) H50(0.5) C51(0.5) H51(0.5) C52(0.5) H52(0.5)
4.a Secondary CH2 refined with riding coordinates:
 C33(H33A,H33B), C19(H19A,H19B), C26(H26A,H26B), C9(H9A,H9B), C10(H10A,H10B),
 C16(H16A,H16B), C4(H4A,H4B), C3(H3A,H3B), C15(H15A,H15B)
4.b Aromatic/amide H refined with riding coordinates:
 C39(H39), C35(H35), C32(H32), C36(H36), C28(H28), C25(H25), C37(H37),
 C38(H38), C30(H30), C31(H31), C21(H21), C22(H22), C24(H24), C29(H29), C23(H23),
  C44(H44), C42(H42), C41(H41), C45(H45), C43(H43), C48(H48), C49(H49),
 C50(H50), C51(H51), C52(H52)
4.c Idealised Me refined as rotating group:
 C53(H53A,H53B,H53C), C1(H1A,H1B,H1C), C5(H5A,H5B,H5C), C13(H13A,H13B,H13C),
 C12(H12A,H12B,H12C), C2(H2A,H2B,H2C), C18(H18A,H18B,H18C), C8(H8A,H8B,H8C),
 C11(H11A,H11B,H11C), C7(H7A,H7B,H7C), C14(H14A,H14B,H14C), C6(H6A,H6B,H6C),
 C17(H17A,H17B,H17C), C46(H46A,H46B,H46C)
;
_olex2_submission_special_instructions 'No special instructions were received'

loop_
_space_group_symop_operation_xyz
'x, y, z'
'-x+1/2, y+1/2, -z+1/2'
'-x, -y, -z'
'x-1/2, -y-1/2, z-1/2'

loop_
_atom_site_label
_atom_site_type_symbol
_atom_site_fract_x
_atom_site_fract_y
_atom_site_fract_z
_atom_site_U_iso_or_equiv
_atom_site_adp_type
_atom_site_occupancy
_atom_site_site_symmetry_order
_atom_site_calc_flag
_atom_site_refinement_flags_posn
_atom_site_refinement_flags_occupancy
_atom_site_disorder_assembly
_atom_site_disorder_group
Fe1 Fe 0.23507(3) 0.49444(2) 0.70714(2) 0.02609(18) Uani 1 1 d . . . .
C34 C 0.16621(18) 0.34856(16) 0.66292(14) 0.0240(6) Uani 1 1 d . . . .
C39 C 0.2154(2) 0.30035(18) 0.70904(16) 0.0301(7) Uani 1 1 d . . . .
H39 H 0.2273 0.3132 0.7532 0.036 Uiso 1 1 calc R . . .
C33 C 0.1319(2) 0.41811(18) 0.68164(16) 0.0311(7) Uani 1 1 d . . . .
H33A H 0.1016 0.4104 0.7185 0.037 Uiso 1 1 calc R . . .
H33B H 0.0858 0.4370 0.6453 0.037 Uiso 1 1 calc R . . .
C35 C 0.1527(2) 0.32675(17) 0.59849(15) 0.0297(7) Uani 1 1 d . . . .
H35 H 0.1211 0.3582 0.5663 0.036 Uiso 1 1 calc R . . .
C20 C 0.2183(2) 0.48597(18) 0.84674(15) 0.0328(7) Uani 1 1 d . . . .
C32 C 0.1494(2) 0.56161(19) 0.55192(16) 0.0331(7) Uani 1 1 d . . . .
H32 H 0.1522 0.5120 0.5411 0.040 Uiso 1 1 calc R . . .
C36 C 0.1833(3) 0.26132(19) 0.57978(18) 0.0394(8) Uani 1 1 d . . . .
H36 H 0.1721 0.2484 0.5356 0.047 Uiso 1 1 calc R . . .
C27 C 0.2186(2) 0.59078(18) 0.59982(16) 0.0327(7) Uani 1 1 d . . . .
C28 C 0.2108(3) 0.66473(19) 0.61341(18) 0.0384(8) Uani 1 1 d . . . .
H28 H 0.2562 0.6871 0.6450 0.046 Uiso 1 1 calc R . . .
C25 C 0.1490(2) 0.5230(2) 0.86759(17) 0.0395(8) Uani 1 1 d . . . .
H25 H 0.1377 0.5719 0.8553 0.047 Uiso 1 1 calc R . . .
C37 C 0.2308(3) 0.21432(19) 0.6261(2) 0.0448(9) Uani 1 1 d . . . .
H37 H 0.2521 0.1692 0.6138 0.054 Uiso 1 1 calc R . . .
C38 C 0.2463(3) 0.23478(19) 0.69065(19) 0.0391(8) Uani 1 1 d . . . .
H38 H 0.2787 0.2032 0.7225 0.047 Uiso 1 1 calc R . . .
C30 C 0.0708(3) 0.6758(2) 0.53477(18) 0.0420(9) Uani 1 1 d . . . .
H30 H 0.0213 0.7042 0.5132 0.050 Uiso 1 1 calc R . . .
C31 C 0.0772(2) 0.6029(2) 0.51996(17) 0.0372(7) Uani 1 1 d . . . .
H31 H 0.0319 0.5813 0.4878 0.045 Uiso 1 1 calc R . . .
C21 C 0.2314(3) 0.4130(2) 0.86677(17) 0.0424(9) Uani 1 1 d . . . .
H21 H 0.2776 0.3855 0.8533 0.051 Uiso 1 1 calc R . . .
C22 C 0.1786(3) 0.3807(2) 0.90557(18) 0.0527(11) Uani 1 1 d . . . .
H22 H 0.1895 0.3320 0.9185 0.063 Uiso 1 1 calc R . . .
C24 C 0.0958(3) 0.4902(3) 0.9060(2) 0.0533(10) Uani 1 1 d . . . .
H24 H 0.0486 0.5169 0.9191 0.064 Uiso 1 1 calc R . . .
C29 C 0.1380(3) 0.70549(19) 0.5814(2) 0.0428(9) Uani 1 1 d . . . .
H29 H 0.1345 0.7551 0.5919 0.051 Uiso 1 1 calc R . . .
C23 C 0.1106(3) 0.4191(3) 0.9254(2) 0.0565(11) Uani 1 1 d . . . .
H23 H 0.0744 0.3971 0.9519 0.068 Uiso 1 1 calc R . . .
C44 C 0.5658(3) 0.3366(3) 0.4561(2) 0.0542(11) Uani 1 1 d . . . .
H44 H 0.5955 0.3347 0.4206 0.065 Uiso 1 1 calc R . . .
C42 C 0.5186(3) 0.4017(2) 0.5397(2) 0.0538(10) Uani 1 1 d . . . .
H42 H 0.5161 0.4458 0.5621 0.065 Uiso 1 1 calc R . . .
C41 C 0.4772(3) 0.3413(3) 0.5593(2) 0.0587(11) Uani 1 1 d . . . .
H41 H 0.4469 0.3444 0.5945 0.070 Uiso 1 1 calc R . . .
C45 C 0.5251(3) 0.2754(3) 0.4750(2) 0.0597(11) Uani 1 1 d . . . .
H45 H 0.5276 0.2318 0.4520 0.072 Uiso 1 1 calc R . . .
C40 C 0.4801(3) 0.2758(3) 0.5272(2) 0.0570(11) Uani 1 1 d . . . .
C43 C 0.5629(3) 0.4005(3) 0.4894(2) 0.0569(11) Uani 1 1 d . . . .
H43 H 0.5912 0.4427 0.4775 0.068 Uiso 1 1 calc R . . .
C53 C 0.5224(16) 0.3939(14) 0.0378(12) 0.050(5) Uani 0.5 1 d . P A -1
H53A H 0.5403 0.3610 0.0065 0.075 Uiso 0.5 1 calc GR P A -1
H53B H 0.4663 0.3764 0.0495 0.075 Uiso 0.5 1 calc GR P A -1
H53C H 0.5709 0.3960 0.0764 0.075 Uiso 0.5 1 calc GR P A -1
C47 C 0.5066(5) 0.4690(4) 0.0086(3) 0.0331(14) Uani 0.5 1 d . P A -1
C48 C 0.5759(15) 0.5197(9) 0.0283(9) 0.029(3) Uani 0.5 1 d . P A -1
H48 H 0.6298 0.5042 0.0566 0.034 Uiso 0.5 1 calc R P A -1
C49 C 0.5701(5) 0.5899(5) 0.0092(4) 0.0420(18) Uani 0.5 1 d . P A -1
H49 H 0.6199 0.6215 0.0239 0.050 Uiso 0.5 1 calc R P A -1
C50 C 0.5019(13) 0.6131(11) -0.0266(10) 0.038(4) Uani 0.5 1 d . P A -1
H50 H 0.4984 0.6628 -0.0374 0.045 Uiso 0.5 1 calc R P A -1
C51 C 0.4246(7) 0.5650(7) -0.0533(4) 0.054(2) Uani 0.5 1 d . P A -1
H51 H 0.3729 0.5827 -0.0825 0.065 Uiso 0.5 1 calc R P A -1
C52 C 0.4295(15) 0.5007(9) -0.0362(10) 0.035(4) Uani 0.5 1 d . P A -1
H52 H 0.3799 0.4700 -0.0534 0.042 Uiso 0.5 1 calc R P A -1
C19 C 0.2746(2) 0.51934(19) 0.80528(17) 0.0342(7) Uani 1 1 d . . . .
H19A H 0.3384 0.5038 0.8204 0.041 Uiso 1 1 calc R . . .
H19B H 0.2727 0.5724 0.8104 0.041 Uiso 1 1 calc R . . .
Cl3 Cl 0.27192(4) 0.38055(3) 0.24061(3) 0.02026(19) Uani 1 1 d . . . .
Cl1 Cl 0.12416(5) 0.24783(3) 0.22518(4) 0.0281(2) Uani 1 1 d . . . .
Cl2 Cl 0.31304(5) 0.24629(4) 0.34960(3) 0.0264(2) Uani 1 1 d . . . .
Mg1 Mg 0.18035(6) 0.33430(4) 0.31948(4) 0.0180(2) Uani 1 1 d . . . .
C26 C 0.2920(2) 0.5446(2) 0.63579(18) 0.0391(8) Uani 1 1 d . . . .
H26A H 0.3455 0.5741 0.6554 0.047 Uiso 1 1 calc R . . .
H26B H 0.3112 0.5083 0.6070 0.047 Uiso 1 1 calc R . . .
Cl4 Cl 0.27319(5) 0.11541(4) 0.23902(3) 0.0299(2) Uani 1 1 d . . . .
Cl5 Cl 0.10761(5) 0.24470(3) 0.38199(4) 0.0286(2) Uani 1 1 d . . . .
Mg3 Mg 0.18003(7) 0.15861(5) 0.31694(5) 0.0271(2) Uani 1 1 d . . . .
Mg2 Mg 0.29563(6) 0.24832(4) 0.22709(4) 0.0179(2) Uani 1 1 d . . . .
N2 N 0.2351(2) 0.41130(14) 0.39678(12) 0.0300(6) Uani 1 1 d . . . .
N1 N 0.06439(17) 0.40839(14) 0.30030(14) 0.0309(6) Uani 1 1 d . . . .
N4 N 0.44451(17) 0.25159(15) 0.23307(14) 0.0308(6) Uani 1 1 d . . . .
N3 N 0.2899(2) 0.24958(14) 0.12202(12) 0.0305(6) Uani 1 1 d . . . .
N6 N 0.2275(3) 0.07672(16) 0.39162(15) 0.0441(8) Uani 1 1 d . . . .
C1 C 0.0650(2) 0.45487(18) 0.24347(18) 0.0340(7) Uani 1 1 d . . . .
H1A H 0.0556 0.4250 0.2046 0.051 Uiso 1 1 calc GR . . .
H1B H 0.1237 0.4797 0.2487 0.051 Uiso 1 1 calc GR . . .
H1C H 0.0161 0.4906 0.2396 0.051 Uiso 1 1 calc GR . . .
N5 N 0.0588(2) 0.08851(15) 0.29201(17) 0.0442(7) Uani 1 1 d . . . .
C5 C 0.2321(3) 0.38128(18) 0.46095(15) 0.0380(8) Uani 1 1 d . . . .
H5A H 0.2731 0.3397 0.4696 0.057 Uiso 1 1 calc GR . . .
H5B H 0.1699 0.3660 0.4619 0.057 Uiso 1 1 calc GR . . .
H5C H 0.2513 0.4183 0.4938 0.057 Uiso 1 1 calc GR . . .
C13 C 0.0612(3) 0.0426(2) 0.2354(2) 0.0470(9) Uani 1 1 d . . . .
H13A H 0.1186 0.0158 0.2424 0.070 Uiso 1 1 calc GR . . .
H13B H 0.0563 0.0730 0.1971 0.070 Uiso 1 1 calc GR . . .
H13C H 0.0102 0.0086 0.2293 0.070 Uiso 1 1 calc GR . . .
C9 C 0.3798(3) 0.2740(2) 0.11578(18) 0.0417(8) Uani 1 1 d . . . .
H9A H 0.3841 0.3269 0.1221 0.050 Uiso 1 1 calc R . . .
H9B H 0.3891 0.2632 0.0719 0.050 Uiso 1 1 calc R . . .
C12 C 0.4922(2) 0.1931(2) 0.27415(18) 0.0436(9) Uani 1 1 d . . . .
H12A H 0.4647 0.1466 0.2594 0.065 Uiso 1 1 calc GR . . .
H12B H 0.4868 0.2012 0.3188 0.065 Uiso 1 1 calc GR . . .
H12C H 0.5565 0.1928 0.2714 0.065 Uiso 1 1 calc GR . . .
C10 C 0.4536(3) 0.2372(3) 0.1649(2) 0.0475(9) Uani 1 1 d . . . .
H10A H 0.4508 0.1845 0.1571 0.057 Uiso 1 1 calc R . . .
H10B H 0.5138 0.2544 0.1590 0.057 Uiso 1 1 calc R . . .
C16 C 0.1575(4) 0.01709(19) 0.3745(2) 0.0567(12) Uani 1 1 d . . . .
H16A H 0.1748 -0.0137 0.3408 0.068 Uiso 1 1 calc R . . .
H16B H 0.1586 -0.0134 0.4130 0.068 Uiso 1 1 calc R . . .
C2 C -0.0251(2) 0.3731(2) 0.2918(2) 0.0509(11) Uani 1 1 d . . . .
H2A H -0.0271 0.3424 0.3290 0.076 Uiso 1 1 calc GR . . .
H2B H -0.0351 0.3436 0.2527 0.076 Uiso 1 1 calc GR . . .
H2C H -0.0727 0.4100 0.2879 0.076 Uiso 1 1 calc GR . . .
C4 C 0.1758(3) 0.47437(19) 0.38298(18) 0.0459(9) Uani 1 1 d . . . .
H4A H 0.1953 0.5038 0.3493 0.055 Uiso 1 1 calc R . . .
H4B H 0.1819 0.5043 0.4222 0.055 Uiso 1 1 calc R . . .
C18 C 0.2264(3) 0.1054(2) 0.45706(18) 0.0481(10) Uani 1 1 d . . . .
H18A H 0.1642 0.1193 0.4595 0.072 Uiso 1 1 calc GR . . .
H18B H 0.2662 0.1476 0.4655 0.072 Uiso 1 1 calc GR . . .
H18C H 0.2479 0.0680 0.4892 0.072 Uiso 1 1 calc GR . . .
C8 C 0.2612(3) 0.18103(19) 0.08967(16) 0.0389(8) Uani 1 1 d . . . .
H8A H 0.1982 0.1707 0.0929 0.058 Uiso 1 1 calc GR . . .
H8B H 0.3009 0.1422 0.1102 0.058 Uiso 1 1 calc GR . . .
H8C H 0.2652 0.1845 0.0443 0.058 Uiso 1 1 calc GR . . .
C3 C 0.0780(3) 0.4531(2) 0.3608(2) 0.0527(11) Uani 1 1 d . . . .
H3A H 0.0400 0.4971 0.3527 0.063 Uiso 1 1 calc R . . .
H3B H 0.0578 0.4252 0.3951 0.063 Uiso 1 1 calc R . . .
C11 C 0.4859(2) 0.3202(3) 0.2548(3) 0.0602(12) Uani 1 1 d . . . .
H11A H 0.4834 0.3274 0.3001 0.090 Uiso 1 1 calc GR . . .
H11B H 0.4527 0.3592 0.2290 0.090 Uiso 1 1 calc GR . . .
H11C H 0.5494 0.3204 0.2499 0.090 Uiso 1 1 calc GR . . .
C7 C 0.2219(3) 0.3056(2) 0.08776(18) 0.0492(9) Uani 1 1 d . . . .
H7A H 0.2329 0.3520 0.1101 0.074 Uiso 1 1 calc GR . . .
H7B H 0.1598 0.2894 0.0880 0.074 Uiso 1 1 calc GR . . .
H7C H 0.2295 0.3112 0.0432 0.074 Uiso 1 1 calc GR . . .
C14 C -0.0293(3) 0.1279(2) 0.2798(3) 0.0613(13) Uani 1 1 d . . . .
H14A H -0.0338 0.1579 0.2413 0.092 Uiso 1 1 calc GR . . .
H14B H -0.0327 0.1586 0.3168 0.092 Uiso 1 1 calc GR . . .
H14C H -0.0795 0.0931 0.2732 0.092 Uiso 1 1 calc GR . . .
C6 C 0.3310(3) 0.4331(3) 0.3987(2) 0.0566(12) Uani 1 1 d . . . .
H6A H 0.3350 0.4584 0.3588 0.085 Uiso 1 1 calc GR . . .
H6B H 0.3697 0.3901 0.4031 0.085 Uiso 1 1 calc GR . . .
H6C H 0.3515 0.4651 0.4355 0.085 Uiso 1 1 calc GR . . .
C15 C 0.0633(4) 0.0441(2) 0.3511(2) 0.0564(11) Uani 1 1 d . . . .
H15A H 0.0443 0.0736 0.3850 0.068 Uiso 1 1 calc R . . .
H15B H 0.0210 0.0027 0.3415 0.068 Uiso 1 1 calc R . . .
C17 C 0.3191(4) 0.0480(3) 0.3917(2) 0.0614(13) Uani 1 1 d . . . .
H17A H 0.3645 0.0857 0.4055 0.092 Uiso 1 1 calc GR . . .
H17B H 0.3225 0.0320 0.3482 0.092 Uiso 1 1 calc GR . . .
H17C H 0.3313 0.0070 0.4214 0.092 Uiso 1 1 calc GR . . .
C46 C 0.4471(5) 0.2076(5) 0.5526(4) 0.101(2) Uani 1 1 d . . . .
H46A H 0.3829 0.2129 0.5548 0.152 Uiso 1 1 calc GR . . .
H46B H 0.4829 0.1978 0.5957 0.152 Uiso 1 1 calc GR . . .
H46C H 0.4538 0.1675 0.5239 0.152 Uiso 1 1 calc GR . . .

loop_
_atom_site_aniso_label
_atom_site_aniso_U_11
_atom_site_aniso_U_22
_atom_site_aniso_U_33
_atom_site_aniso_U_23
_atom_site_aniso_U_13
_atom_site_aniso_U_12
Fe1 0.0274(3) 0.0247(3) 0.0301(3) 0.00299(18) 0.01518(19) 0.00416(18)
C34 0.0193(13) 0.0266(13) 0.0319(15) 0.0032(12) 0.0189(11) -0.0029(11)
C39 0.0231(14) 0.0362(16) 0.0340(16) 0.0059(13) 0.0129(12) -0.0014(12)
C33 0.0277(15) 0.0366(16) 0.0339(16) 0.0000(13) 0.0185(12) 0.0046(13)
C35 0.0357(16) 0.0303(15) 0.0302(15) 0.0083(13) 0.0235(13) 0.0007(13)
C20 0.0333(16) 0.0369(15) 0.0254(14) -0.0026(13) -0.0005(12) -0.0078(14)
C32 0.0422(17) 0.0355(16) 0.0312(15) 0.0026(13) 0.0299(14) 0.0036(14)
C36 0.061(2) 0.0322(16) 0.0337(17) 0.0019(14) 0.0288(16) -0.0004(16)
C27 0.0356(16) 0.0362(16) 0.0358(16) 0.0069(14) 0.0301(13) -0.0009(14)
C28 0.0450(19) 0.0364(16) 0.0428(18) 0.0016(15) 0.0302(15) -0.0060(15)
C25 0.0319(17) 0.0460(18) 0.0404(18) 0.0024(16) 0.0071(14) -0.0055(15)
C37 0.063(2) 0.0268(15) 0.055(2) 0.0052(15) 0.0351(18) 0.0071(16)
C38 0.0397(18) 0.0333(15) 0.049(2) 0.0132(15) 0.0195(15) 0.0087(14)
C30 0.0465(19) 0.0473(19) 0.0444(19) 0.0182(16) 0.0379(16) 0.0127(16)
C31 0.0400(18) 0.0471(18) 0.0326(16) 0.0063(15) 0.0266(14) 0.0034(15)
C21 0.054(2) 0.0393(17) 0.0314(17) -0.0009(15) 0.0017(15) -0.0019(16)
C22 0.074(3) 0.0454(19) 0.0332(18) 0.0063(16) -0.0008(19) -0.017(2)
C24 0.041(2) 0.071(3) 0.051(2) -0.005(2) 0.0186(17) -0.0071(19)
C29 0.058(2) 0.0309(16) 0.054(2) 0.0070(16) 0.0467(19) 0.0025(16)
C23 0.063(3) 0.067(3) 0.041(2) 0.0045(19) 0.0156(18) -0.027(2)
C44 0.0391(19) 0.077(3) 0.047(2) 0.012(2) 0.0093(16) 0.004(2)
C42 0.052(2) 0.053(2) 0.056(2) -0.0019(19) 0.0075(18) 0.0024(19)
C41 0.054(2) 0.072(3) 0.053(2) -0.005(2) 0.0189(19) 0.002(2)
C45 0.055(2) 0.060(2) 0.064(3) -0.007(2) 0.012(2) 0.007(2)
C40 0.052(2) 0.058(2) 0.065(3) 0.001(2) 0.020(2) -0.005(2)
C43 0.058(2) 0.062(2) 0.049(2) 0.004(2) 0.0070(19) -0.007(2)
C53 0.044(11) 0.062(9) 0.051(8) -0.006(6) 0.025(7) -0.005(7)
C47 0.036(3) 0.036(3) 0.037(3) -0.004(3) 0.029(3) -0.006(3)
C48 0.031(5) 0.037(7) 0.022(5) 0.001(5) 0.014(3) -0.004(5)
C49 0.042(4) 0.054(4) 0.038(3) -0.021(3) 0.029(3) -0.022(3)
C50 0.034(8) 0.037(5) 0.051(8) 0.002(5) 0.032(6) -0.001(5)
C51 0.044(4) 0.082(6) 0.038(4) -0.006(4) 0.015(3) 0.015(5)
C52 0.029(5) 0.045(8) 0.032(7) -0.008(6) 0.011(5) 0.000(6)
C19 0.0311(16) 0.0333(15) 0.0402(17) -0.0026(14) 0.0116(13) 0.0028(13)
Cl3 0.0225(3) 0.0206(3) 0.0245(3) 0.0003(2) 0.0211(2) -0.0012(2)
Cl1 0.0270(4) 0.0287(4) 0.0345(4) -0.0010(3) 0.0199(3) -0.0037(3)
Cl2 0.0299(4) 0.0330(4) 0.0227(3) 0.0015(3) 0.0204(3) 0.0105(3)
Mg1 0.0197(4) 0.0174(4) 0.0236(4) 0.0009(3) 0.0201(3) 0.0022(3)
C26 0.0349(17) 0.0420(18) 0.0461(19) 0.0068(15) 0.0219(14) 0.0002(14)
Cl4 0.0472(4) 0.0208(3) 0.0327(4) 0.0009(3) 0.0343(3) 0.0060(3)
Cl5 0.0402(4) 0.0195(3) 0.0385(4) 0.0043(3) 0.0376(3) 0.0053(3)
Mg3 0.0397(5) 0.0192(4) 0.0332(5) 0.0042(4) 0.0334(4) 0.0057(4)
Mg2 0.0193(4) 0.0217(5) 0.0188(4) 0.0002(3) 0.0184(3) 0.0016(3)
N2 0.0465(15) 0.0272(12) 0.0228(12) -0.0020(10) 0.0224(11) -0.0035(11)
N1 0.0257(12) 0.0306(13) 0.0443(15) 0.0118(12) 0.0263(11) 0.0089(10)
N4 0.0188(12) 0.0454(16) 0.0346(14) 0.0021(11) 0.0209(10) 0.0086(10)
N3 0.0414(15) 0.0365(14) 0.0194(12) -0.0046(10) 0.0201(11) -0.0094(11)
N6 0.079(2) 0.0315(14) 0.0361(15) 0.0105(12) 0.0444(15) 0.0193(15)
C1 0.0265(15) 0.0330(15) 0.0481(19) 0.0173(15) 0.0208(13) 0.0073(13)
N5 0.0582(18) 0.0256(13) 0.0618(19) -0.0040(13) 0.0430(16) -0.0094(13)
C5 0.065(2) 0.0325(16) 0.0226(15) 0.0001(13) 0.0221(15) 0.0047(15)
C13 0.060(2) 0.0320(17) 0.056(2) -0.0066(16) 0.0306(19) -0.0073(16)
C9 0.0417(18) 0.054(2) 0.0371(18) -0.0036(16) 0.0262(15) -0.0056(17)
C12 0.0279(16) 0.067(2) 0.0403(18) 0.0101(17) 0.0177(14) 0.0244(16)
C10 0.0371(18) 0.072(2) 0.045(2) 0.0103(19) 0.0352(16) 0.0136(18)
C16 0.121(4) 0.0209(15) 0.044(2) 0.0061(15) 0.056(2) -0.003(2)
C2 0.0192(15) 0.056(2) 0.087(3) 0.033(2) 0.0343(17) 0.0139(15)
C4 0.084(3) 0.0242(15) 0.0360(18) -0.0016(14) 0.0264(18) 0.0090(17)
C18 0.085(3) 0.0364(17) 0.0347(18) 0.0087(15) 0.0403(19) 0.0167(19)
C8 0.059(2) 0.0370(17) 0.0258(15) -0.0092(13) 0.0205(14) -0.0132(16)
C3 0.072(3) 0.050(2) 0.047(2) 0.0078(18) 0.0388(19) 0.036(2)
C11 0.0186(16) 0.063(2) 0.103(3) -0.018(2) 0.0202(18) -0.0054(16)
C7 0.065(2) 0.053(2) 0.0311(18) 0.0049(16) 0.0149(16) 0.0055(19)
C14 0.036(2) 0.043(2) 0.119(4) -0.015(2) 0.048(2) -0.0140(17)
C6 0.058(2) 0.079(3) 0.040(2) -0.029(2) 0.0268(18) -0.036(2)
C15 0.085(3) 0.0374(19) 0.063(2) 0.0006(18) 0.055(2) -0.013(2)
C17 0.088(3) 0.061(2) 0.047(2) 0.024(2) 0.042(2) 0.044(2)
C46 0.083(4) 0.117(5) 0.109(5) -0.005(4) 0.031(4) -0.037(4)

loop_
_atom_type_symbol
_atom_type_description
_atom_type_scat_dispersion_real
_atom_type_scat_dispersion_imag
_atom_type_scat_source
C C 0.0181 0.0091 'International Tables Vol C Tables 4.2.6.8 and 6.1.1.4'
H H 0.0000 0.0000 'International Tables Vol C Tables 4.2.6.8 and 6.1.1.4'
Cl Cl 0.3639 0.7018 'International Tables Vol C Tables 4.2.6.8 and 6.1.1.4'
Fe Fe -1.1336 3.1974 'International Tables Vol C Tables 4.2.6.8 and 6.1.1.4'
Mg Mg 0.1719 0.1771 'International Tables Vol C Tables 4.2.6.8 and 6.1.1.4'
N N 0.0311 0.0180 'International Tables Vol C Tables 4.2.6.8 and 6.1.1.4'

loop_
_geom_angle_atom_site_label_1
_geom_angle_atom_site_label_2
_geom_angle_atom_site_label_3
_geom_angle
C33 Fe1 C19 116.95(14)
C33 Fe1 C26 120.13(14)
C19 Fe1 C26 122.90(15)
C39 C34 C33 121.8(3)
C35 C34 C39 116.4(3)
C35 C34 C33 121.8(3)
C34 C39 H39 119.5
C38 C39 C34 121.1(3)
C38 C39 H39 119.5
Fe1 C33 H33A 109.1
Fe1 C33 H33B 109.1
C34 C33 Fe1 112.4(2)
C34 C33 H33A 109.1
C34 C33 H33B 109.1
H33A C33 H33B 107.9
C34 C35 H35 118.6
C36 C35 C34 122.8(3)
C36 C35 H35 118.6
C25 C20 C21 116.2(4)
C25 C20 C19 122.6(3)
C21 C20 C19 121.2(4)
C27 C32 H32 118.9
C31 C32 H32 118.9
C31 C32 C27 122.2(3)
C35 C36 H36 120.1
C35 C36 C37 119.8(3)
C37 C36 H36 120.1
C32 C27 C28 116.2(3)
C32 C27 C26 121.0(3)
C28 C27 C26 122.7(3)
C27 C28 H28 119.4
C29 C28 C27 121.3(4)
C29 C28 H28 119.4
C20 C25 H25 119.1
C24 C25 C20 121.7(4)
C24 C25 H25 119.1
C36 C37 H37 120.6
C38 C37 C36 118.8(3)
C38 C37 H37 120.6
C39 C38 C37 121.0(3)
C39 C38 H38 119.5
C37 C38 H38 119.5
C31 C30 H30 120.8
C29 C30 H30 120.8
C29 C30 C31 118.4(3)
C32 C31 C30 120.4(4)
C32 C31 H31 119.8
C30 C31 H31 119.8
C20 C21 H21 119.1
C22 C21 C20 121.8(4)
C22 C21 H21 119.1
C21 C22 H22 119.8
C23 C22 C21 120.4(4)
C23 C22 H22 119.8
C25 C24 H24 119.5
C23 C24 C25 120.9(4)
C23 C24 H24 119.5
C28 C29 H29 119.2
C30 C29 C28 121.6(3)
C30 C29 H29 119.2
C22 C23 C24 118.9(4)
C22 C23 H23 120.5
C24 C23 H23 120.5
C45 C44 H44 120.3
C43 C44 H44 120.3
C43 C44 C45 119.4(4)
C41 C42 H42 118.7
C43 C42 H42 118.7
C43 C42 C41 122.6(4)
C42 C41 H41 120.2
C42 C41 C40 119.7(4)
C40 C41 H41 120.2
C44 C45 H45 118.9
C44 C45 C40 122.3(4)
C40 C45 H45 118.9
C41 C40 C45 117.1(4)
C41 C40 C46 120.8(5)
C45 C40 C46 121.7(5)
C44 C43 H43 120.5
C42 C43 C44 119.0(4)
C42 C43 H43 120.5
H53A C53 H53B 109.5
H53A C53 H53C 109.5
H53B C53 H53C 109.5
C47 C53 H53A 109.5
C47 C53 H53B 109.5
C47 C53 H53C 109.5
C48 C47 C53 116.4(12)
C48 C47 C52 111.5(10)
C52 C47 C53 132.0(11)
C47 C48 H48 118.2
C49 C48 C47 123.6(15)
C49 C48 H48 118.2
C48 C49 H49 119.5
C50 C49 C48 121.0(14)
C50 C49 H49 119.5
C49 C50 H50 119.3
C49 C50 C51 121.3(17)
C51 C50 H50 119.3
C50 C51 H51 121.0
C52 C51 C50 118.0(14)
C52 C51 H51 121.0
C47 C52 H52 117.8
C51 C52 C47 124.5(16)
C51 C52 H52 117.8
Fe1 C19 H19A 108.6
Fe1 C19 H19B 108.6
C20 C19 Fe1 114.8(2)
C20 C19 H19A 108.6
C20 C19 H19B 108.6
H19A C19 H19B 107.6
Mg2 Cl3 Mg1 81.50(3)
Mg3 Cl1 Mg1 78.74(4)
Mg3 Cl1 Mg2 79.44(4)
Mg2 Cl1 Mg1 79.32(3)
Mg1 Cl2 Mg3 79.12(4)
Mg1 Cl2 Mg2 79.71(3)
Mg3 Cl2 Mg2 79.62(4)
Cl3 Mg1 Cl1 80.34(3)
Cl3 Mg1 Cl2 83.19(3)
Cl3 Mg1 Mg3 109.16(3)
Cl3 Mg1 Mg2 48.99(2)
Cl1 Mg1 Mg3 50.54(3)
Cl1 Mg1 Mg2 50.28(3)
Cl2 Mg1 Cl1 85.05(3)
Cl2 Mg1 Mg3 50.51(3)
Cl2 Mg1 Mg2 50.23(3)
Cl5 Mg1 Cl3 158.43(4)
Cl5 Mg1 Cl1 83.66(4)
Cl5 Mg1 Cl2 81.10(3)
Cl5 Mg1 Mg3 49.27(3)
Cl5 Mg1 Mg2 109.45(3)
Mg3 Mg1 Mg2 60.22(3)
N2 Mg1 Cl3 95.90(8)
N2 Mg1 Cl1 176.22(8)
N2 Mg1 Cl2 94.14(8)
N2 Mg1 Cl5 99.88(8)
N2 Mg1 Mg3 131.19(8)
N2 Mg1 Mg2 126.69(8)
N1 Mg1 Cl3 100.52(8)
N1 Mg1 Cl1 97.03(9)
N1 Mg1 Cl2 175.98(8)
N1 Mg1 Cl5 95.68(8)
N1 Mg1 Mg3 128.71(8)
N1 Mg1 Mg2 133.57(8)
N1 Mg1 N2 84.00(11)
Fe1 C26 H26A 110.7
Fe1 C26 H26B 110.7
C27 C26 Fe1 105.0(2)
C27 C26 H26A 110.7
C27 C26 H26B 110.7
H26A C26 H26B 108.8
Mg3 Cl4 Mg2 81.76(4)
Mg3 Cl5 Mg1 81.16(4)
Cl1 Mg3 Mg1 50.71(3)
Cl1 Mg3 Mg2 50.31(3)
Cl2 Mg3 Cl1 85.08(4)
Cl2 Mg3 Mg1 50.37(3)
Cl2 Mg3 Mg2 50.21(3)
Mg1 Mg3 Mg2 60.21(3)
Cl4 Mg3 Cl1 81.09(4)
Cl4 Mg3 Cl2 82.70(4)
Cl4 Mg3 Mg1 109.37(4)
Cl4 Mg3 Mg2 49.17(3)
Cl5 Mg3 Cl1 84.01(4)
Cl5 Mg3 Cl2 81.22(4)
Cl5 Mg3 Mg1 49.57(3)
Cl5 Mg3 Cl4 158.91(5)
Cl5 Mg3 Mg2 109.75(4)
N6 Mg3 Cl1 176.61(10)
N6 Mg3 Cl2 96.92(11)
N6 Mg3 Mg1 132.58(10)
N6 Mg3 Cl4 96.43(8)
N6 Mg3 Cl5 98.98(8)
N6 Mg3 Mg2 129.38(10)
N6 Mg3 N5 84.21(14)
N5 Mg3 Cl1 94.00(10)
N5 Mg3 Cl2 175.71(9)
N5 Mg3 Mg1 126.15(9)
N5 Mg3 Cl4 101.31(9)
N5 Mg3 Cl5 94.53(9)
N5 Mg3 Mg2 131.69(10)
Cl3 Mg2 Cl1 80.79(3)
Cl3 Mg2 Cl2 83.44(3)
Cl3 Mg2 Mg1 49.51(2)
Cl3 Mg2 Cl4 157.89(5)
Cl3 Mg2 Mg3 109.03(4)
Cl1 Mg2 Mg1 50.40(3)
Cl1 Mg2 Mg3 50.25(3)
Cl2 Mg2 Cl1 85.00(4)
Cl2 Mg2 Mg1 50.05(3)
Cl2 Mg2 Mg3 50.17(3)
Cl4 Mg2 Cl1 80.99(3)
Cl4 Mg2 Cl2 82.60(3)
Cl4 Mg2 Mg1 108.64(4)
Cl4 Mg2 Mg3 49.08(3)
Mg3 Mg2 Mg1 59.57(3)
N4 Mg2 Cl3 97.58(8)
N4 Mg2 Cl1 177.30(9)
N4 Mg2 Cl2 92.69(8)
N4 Mg2 Mg1 126.94(8)
N4 Mg2 Cl4 100.12(8)
N4 Mg2 Mg3 128.84(8)
N4 Mg2 N3 83.76(11)
N3 Mg2 Cl3 97.33(8)
N3 Mg2 Cl1 98.55(9)
N3 Mg2 Cl2 176.44(9)
N3 Mg2 Mg1 132.78(8)
N3 Mg2 Cl4 97.66(7)
N3 Mg2 Mg3 132.34(8)
C5 N2 Mg1 111.4(2)
C5 N2 C6 106.6(3)
C4 N2 Mg1 104.4(2)
C4 N2 C5 110.8(3)
C4 N2 C6 109.5(3)
C6 N2 Mg1 114.2(2)
C1 N1 Mg1 112.36(19)
C1 N1 C3 110.6(3)
C2 N1 Mg1 114.6(2)
C2 N1 C1 108.2(3)
C2 N1 C3 108.2(3)
C3 N1 Mg1 102.7(2)
C12 N4 Mg2 112.1(2)
C12 N4 C10 108.0(3)
C10 N4 Mg2 103.1(2)
C11 N4 Mg2 113.9(2)
C11 N4 C12 109.3(3)
C11 N4 C10 110.2(3)
C9 N3 Mg2 104.3(2)
C9 N3 C8 114.7(3)
C9 N3 C7 106.7(3)
C8 N3 Mg2 114.2(2)
C8 N3 C7 105.0(3)
C7 N3 Mg2 111.8(2)
C16 N6 Mg3 102.8(3)
C18 N6 Mg3 111.2(2)
C18 N6 C16 110.1(3)
C17 N6 Mg3 114.6(2)
C17 N6 C16 109.7(3)
C17 N6 C18 108.3(4)
N1 C1 H1A 109.5
N1 C1 H1B 109.5
N1 C1 H1C 109.5
H1A C1 H1B 109.5
H1A C1 H1C 109.5
H1B C1 H1C 109.5
C13 N5 Mg3 112.3(2)
C13 N5 C14 107.9(4)
C13 N5 C15 111.2(3)
C14 N5 Mg3 114.4(2)
C14 N5 C15 107.8(3)
C15 N5 Mg3 103.2(3)
N2 C5 H5A 109.5
N2 C5 H5B 109.5
N2 C5 H5C 109.5
H5A C5 H5B 109.5
H5A C5 H5C 109.5
H5B C5 H5C 109.5
N5 C13 H13A 109.5
N5 C13 H13B 109.5
N5 C13 H13C 109.5
H13A C13 H13B 109.5
H13A C13 H13C 109.5
H13B C13 H13C 109.5
N3 C9 H9A 109.4
N3 C9 H9B 109.4
N3 C9 C10 111.1(3)
H9A C9 H9B 108.0
C10 C9 H9A 109.4
C10 C9 H9B 109.4
N4 C12 H12A 109.5
N4 C12 H12B 109.5
N4 C12 H12C 109.5
H12A C12 H12B 109.5
H12A C12 H12C 109.5
H12B C12 H12C 109.5
N4 C10 C9 112.6(3)
N4 C10 H10A 109.1
N4 C10 H10B 109.1
C9 C10 H10A 109.1
C9 C10 H10B 109.1
H10A C10 H10B 107.8
N6 C16 H16A 108.8
N6 C16 H16B 108.8
H16A C16 H16B 107.7
C15 C16 N6 113.6(3)
C15 C16 H16A 108.8
C15 C16 H16B 108.8
N1 C2 H2A 109.5
N1 C2 H2B 109.5
N1 C2 H2C 109.5
H2A C2 H2B 109.5
H2A C2 H2C 109.5
H2B C2 H2C 109.5
N2 C4 H4A 109.3
N2 C4 H4B 109.3
N2 C4 C3 111.7(3)
H4A C4 H4B 107.9
C3 C4 H4A 109.3
C3 C4 H4B 109.3
N6 C18 H18A 109.5
N6 C18 H18B 109.5
N6 C18 H18C 109.5
H18A C18 H18B 109.5
H18A C18 H18C 109.5
H18B C18 H18C 109.5
N3 C8 H8A 109.5
N3 C8 H8B 109.5
N3 C8 H8C 109.5
H8A C8 H8B 109.5
H8A C8 H8C 109.5
H8B C8 H8C 109.5
N1 C3 H3A 109.3
N1 C3 H3B 109.3
C4 C3 N1 111.6(3)
C4 C3 H3A 109.3
C4 C3 H3B 109.3
H3A C3 H3B 108.0
N4 C11 H11A 109.5
N4 C11 H11B 109.5
N4 C11 H11C 109.5
H11A C11 H11B 109.5
H11A C11 H11C 109.5
H11B C11 H11C 109.5
N3 C7 H7A 109.5
N3 C7 H7B 109.5
N3 C7 H7C 109.5
H7A C7 H7B 109.5
H7A C7 H7C 109.5
H7B C7 H7C 109.5
N5 C14 H14A 109.5
N5 C14 H14B 109.5
N5 C14 H14C 109.5
H14A C14 H14B 109.5
H14A C14 H14C 109.5
H14B C14 H14C 109.5
N2 C6 H6A 109.5
N2 C6 H6B 109.5
N2 C6 H6C 109.5
H6A C6 H6B 109.5
H6A C6 H6C 109.5
H6B C6 H6C 109.5
N5 C15 H15A 109.6
N5 C15 H15B 109.6
C16 C15 N5 110.2(3)
C16 C15 H15A 109.6
C16 C15 H15B 109.6
H15A C15 H15B 108.1
N6 C17 H17A 109.5
N6 C17 H17B 109.5
N6 C17 H17C 109.5
H17A C17 H17B 109.5
H17A C17 H17C 109.5
H17B C17 H17C 109.5
C40 C46 H46A 109.5
C40 C46 H46B 109.5
C40 C46 H46C 109.5
H46A C46 H46B 109.5
H46A C46 H46C 109.5
H46B C46 H46C 109.5

loop_
_geom_bond_atom_site_label_1
_geom_bond_atom_site_label_2
_geom_bond_distance
Fe1 C33 2.088(3)
Fe1 C19 2.100(4)
Fe1 C26 2.101(4)
C34 C39 1.418(4)
C34 C33 1.473(5)
C34 C35 1.401(5)
C39 H39 0.9500
C39 C38 1.385(5)
C33 H33A 0.9900
C33 H33B 0.9900
C35 H35 0.9500
C35 C36 1.384(5)
C20 C25 1.392(6)
C20 C21 1.420(5)
C20 C19 1.474(6)
C32 H32 0.9500
C32 C27 1.408(5)
C32 C31 1.387(5)
C36 H36 0.9500
C36 C37 1.396(6)
C27 C28 1.411(5)
C27 C26 1.480(5)
C28 H28 0.9500
C28 C29 1.388(6)
C25 H25 0.9500
C25 C24 1.390(7)
C37 H37 0.9500
C37 C38 1.396(6)
C38 H38 0.9500
C30 H30 0.9500
C30 C31 1.395(6)
C30 C29 1.379(6)
C31 H31 0.9500
C21 H21 0.9500
C21 C22 1.388(7)
C22 H22 0.9500
C22 C23 1.378(8)
C24 H24 0.9500
C24 C23 1.386(8)
C29 H29 0.9500
C23 H23 0.9500
C44 H44 0.9500
C44 C45 1.385(8)
C44 C43 1.385(7)
C42 H42 0.9500
C42 C41 1.385(8)
C42 C43 1.368(7)
C41 H41 0.9500
C41 C40 1.400(8)
C45 H45 0.9500
C45 C40 1.408(8)
C40 C46 1.497(11)
C43 H43 0.9500
C53 H53A 0.9800
C53 H53B 0.9800
C53 H53C 0.9800
C53 C47 1.52(3)
C47 C48 1.402(19)
C47 C52 1.47(2)
C48 H48 0.9500
C48 C49 1.36(2)
C49 H49 0.9500
C49 C50 1.22(2)
C50 H50 0.9500
C50 C51 1.48(2)
C51 H51 0.9500
C51 C52 1.24(2)
C52 H52 0.9500
C19 H19A 0.9900
C19 H19B 0.9900
Cl3 Mg1 2.5213(10)
Cl3 Mg2 2.5018(10)
Cl1 Mg1 2.5708(11)
Cl1 Mg3 2.5645(12)
Cl1 Mg2 2.5665(12)
Cl2 Mg1 2.5547(11)
Cl2 Mg3 2.5599(13)
Cl2 Mg2 2.5615(11)
Mg1 Cl5 2.5095(11)
Mg1 Mg3 3.2576(14)
Mg1 Mg2 3.2788(12)
Mg1 N2 2.205(3)
Mg1 N1 2.190(3)
C26 H26A 0.9900
C26 H26B 0.9900
Cl4 Mg3 2.5034(11)
Cl4 Mg2 2.5067(10)
Cl5 Mg3 2.4983(12)
Mg3 Mg2 3.2789(13)
Mg3 N6 2.207(3)
Mg3 N5 2.212(3)
Mg2 N4 2.214(3)
Mg2 N3 2.215(3)
N2 C5 1.481(4)
N2 C4 1.463(5)
N2 C6 1.488(5)
N1 C1 1.484(4)
N1 C2 1.473(5)
N1 C3 1.507(6)
N4 C12 1.483(5)
N4 C10 1.505(5)
N4 C11 1.450(5)
N3 C9 1.455(5)
N3 C8 1.467(4)
N3 C7 1.533(5)
N6 C16 1.518(6)
N6 C18 1.491(5)
N6 C17 1.475(6)
C1 H1A 0.9800
C1 H1B 0.9800
C1 H1C 0.9800
N5 C13 1.479(6)
N5 C14 1.488(6)
N5 C15 1.492(6)
C5 H5A 0.9800
C5 H5B 0.9800
C5 H5C 0.9800
C13 H13A 0.9800
C13 H13B 0.9800
C13 H13C 0.9800
C9 H9A 0.9900
C9 H9B 0.9900
C9 C10 1.521(6)
C12 H12A 0.9800
C12 H12B 0.9800
C12 H12C 0.9800
C10 H10A 0.9900
C10 H10B 0.9900
C16 H16A 0.9900
C16 H16B 0.9900
C16 C15 1.489(8)
C2 H2A 0.9800
C2 H2B 0.9800
C2 H2C 0.9800
C4 H4A 0.9900
C4 H4B 0.9900
C4 C3 1.503(7)
C18 H18A 0.9800
C18 H18B 0.9800
C18 H18C 0.9800
C8 H8A 0.9800
C8 H8B 0.9800
C8 H8C 0.9800
C3 H3A 0.9900
C3 H3B 0.9900
C11 H11A 0.9800
C11 H11B 0.9800
C11 H11C 0.9800
C7 H7A 0.9800
C7 H7B 0.9800
C7 H7C 0.9800
C14 H14A 0.9800
C14 H14B 0.9800
C14 H14C 0.9800
C6 H6A 0.9800
C6 H6B 0.9800
C6 H6C 0.9800
C15 H15A 0.9900
C15 H15B 0.9900
C17 H17A 0.9800
C17 H17B 0.9800
C17 H17C 0.9800
C46 H46A 0.9800
C46 H46B 0.9800
C46 H46C 0.9800

loop_
_geom_torsion_atom_site_label_1
_geom_torsion_atom_site_label_2
_geom_torsion_atom_site_label_3
_geom_torsion_atom_site_label_4
_geom_torsion
C34 C39 C38 C37 0.6(5)
C34 C35 C36 C37 -0.7(6)
C39 C34 C33 Fe1 74.6(3)
C39 C34 C35 C36 1.3(5)
C33 C34 C39 C38 179.3(3)
C33 C34 C35 C36 -179.2(3)
C35 C34 C39 C38 -1.3(4)
C35 C34 C33 Fe1 -104.9(3)
C35 C36 C37 C38 -0.1(6)
C20 C25 C24 C23 0.5(6)
C20 C21 C22 C23 0.7(5)
C32 C27 C28 C29 0.7(5)
C32 C27 C26 Fe1 -80.9(3)
C36 C37 C38 C39 0.1(6)
C27 C32 C31 C30 -0.2(5)
C27 C28 C29 C30 -0.5(5)
C28 C27 C26 Fe1 95.7(3)
C25 C20 C21 C22 -0.7(5)
C25 C20 C19 Fe1 -98.9(3)
C25 C24 C23 C22 -0.6(6)
C31 C32 C27 C28 -0.3(5)
C31 C32 C27 C26 176.5(3)
C31 C30 C29 C28 0.0(5)
C21 C20 C25 C24 0.1(5)
C21 C20 C19 Fe1 80.0(3)
C21 C22 C23 C24 0.0(6)
C29 C30 C31 C32 0.4(5)
C44 C45 C40 C41 0.7(7)
C44 C45 C40 C46 -171.9(5)
C42 C41 C40 C45 -0.8(7)
C42 C41 C40 C46 171.8(5)
C41 C42 C43 C44 0.8(6)
C45 C44 C43 C42 -0.9(6)
C43 C44 C45 C40 0.2(6)
C43 C42 C41 C40 0.1(7)
C53 C47 C48 C49 -176.5(17)
C53 C47 C52 C51 175.8(18)
C47 C48 C49 C50 1(3)
C48 C47 C52 C51 -2(3)
C48 C49 C50 C51 -3(3)
C49 C50 C51 C52 3(3)
C50 C51 C52 C47 0(3)
C52 C47 C48 C49 2(3)
C19 C20 C25 C24 179.1(3)
C19 C20 C21 C22 -179.7(3)
Mg1 N2 C4 C3 40.0(3)
Mg1 N1 C3 C4 42.8(3)
C26 C27 C28 C29 -176.0(3)
Mg3 N6 C16 C15 -37.7(3)
Mg3 N5 C15 C16 -45.4(4)
Mg2 N4 C10 C9 38.7(4)
Mg2 N3 C9 C10 43.3(3)
N2 C4 C3 N1 -60.0(4)
N3 C9 C10 N4 -59.6(5)
N6 C16 C15 N5 60.2(4)
C1 N1 C3 C4 -77.3(3)
C5 N2 C4 C3 -80.0(4)
C13 N5 C15 C16 75.2(4)
C12 N4 C10 C9 157.5(3)
C2 N1 C3 C4 164.4(3)
C18 N6 C16 C15 80.9(4)
C8 N3 C9 C10 -82.4(4)
C11 N4 C10 C9 -83.2(4)
C7 N3 C9 C10 161.8(3)
C14 N5 C15 C16 -166.8(3)
C6 N2 C4 C3 162.7(3)
C17 N6 C16 C15 -159.9(3)
